data_1575588
loop_
_publ_author_name
'Li, Deli'
'Liu, Denghui'
'Li, Mengke'
'Liu, Qingchao'
'Liu, Wei'
'Li, Wei'
'Su, Shi-Jian'
'Jiang, Xuchuan'

_publ_section_title
;
 Peripherally fused spiro structures enable the development of narrowband
 TADF emitters for highly efficient blue OLEDs.
;
_journal_issue 39
_journal_name_full 'Chemical science'
_journal_page_first 18332
_journal_page_last 18340
_journal_paper_doi 10.1039/d5sc05501f
_journal_volume 16
_journal_year 2025
_chemical_formula_moiety '0.07(C55 H43 B N2 O)'
_chemical_formula_sum 'C3.79 H2.97 B0.07 N0.14 O0.07'
_chemical_formula_weight 52.33
_space_group_crystal_system monoclinic
_space_group_IT_number 14
_space_group_name_Hall '-P 2ybc'
_space_group_name_H-M_alt 'P 1 21/c 1'
_atom_sites_solution_hydrogens geom
_atom_sites_solution_primary direct
_audit_creation_date 2024-11-25
_audit_creation_method
;
Olex2 1.2
(compiled 2018.05.29 svn.r3508 for OlexSys, GUI svn.r5506)
;
_audit_update_record
;
2024-12-07 deposited with the CCDC.	2025-09-02 downloaded from the CCDC.
;
_cell_angle_alpha 90
_cell_angle_beta 95.0936(7)
_cell_angle_gamma 90
_cell_formula_units_Z 58
_cell_length_a 28.49936(19)
_cell_length_b 9.31608(7)
_cell_length_c 15.74192(12)
_cell_measurement_reflns_used 17008
_cell_measurement_temperature 298(2)
_cell_measurement_theta_max 71.7790
_cell_measurement_theta_min 4.3550
_cell_volume 4163.01(5)
_computing_cell_refinement 'CrysAlisPro 1.171.40.84a (Rigaku OD, 2020)'
_computing_data_collection 'CrysAlisPro 1.171.40.84a (Rigaku OD, 2020)'
_computing_data_reduction 'CrysAlisPro 1.171.40.84a (Rigaku OD, 2020)'
_computing_molecular_graphics 'Olex2 (Dolomanov et al., 2009)'
_computing_publication_material 'Olex2 (Dolomanov et al., 2009)'
_computing_structure_refinement 'ShelXL (Sheldrick, 2015)'
_computing_structure_solution 'ShelXS (Sheldrick, 2008)'
_diffrn_ambient_temperature 298
_diffrn_detector 'CCD plate'
_diffrn_detector_area_resol_mean 8.0178
_diffrn_detector_type Eos
_diffrn_measured_fraction_theta_full 0.999
_diffrn_measured_fraction_theta_max 0.987
_diffrn_measurement_details
;
List of Runs (angles in degrees, time in seconds):

  # Type    Start    End  Width  t~exp~   \w     \q     \k     \f   Frames
#--------------------------------------------------------------------------
  1  \w   -106.00 -39.00   1.00    1.78    --  -33.50-178.00 -30.00   67
  2  \w      1.00  74.00   1.00    1.78    --   35.49 -99.00-180.00   73
  3  \w    -32.00  52.00   1.00    1.78    --   35.49 -57.00-150.00   84
  4  \w     19.00 103.00   1.00    1.78    --   35.49  57.00 120.00   84
  5  \w    -18.00  62.00   1.00    1.78    --   35.49 -77.00   0.00   80
  6  \w     61.00 108.00   1.00    1.78    --   35.49 178.00  30.00   47
  7  \w    101.00 175.00   1.00    7.15    --  107.32  77.00   0.00   74
  8  \w    104.00 177.00   1.00    7.15    --  107.32 111.00-180.00   73
  9  \w     38.00 106.00   1.00    7.15    --  107.32 -94.00-120.00   68
 10  \w    101.00 175.00   1.00    7.15    --  107.32  77.00 -60.00   74
 11  \w     37.00 109.00   1.00    7.15    --  107.32-111.00  60.00   72
 12  \w     38.00 106.00   1.00    7.15    --  107.32 -94.00 -60.00   68
 13  \w    104.00 177.00   1.00    7.15    --  107.32 111.00 -30.00   73
 14  \w     37.00 129.00   1.00    7.15    --  107.32 -30.00-120.00   92
 15  \w     19.00 103.00   1.00    1.78    --   35.49  57.00-120.00   84
 16  \w     19.00 103.00   1.00    1.78    --   35.49  57.00-180.00   84
 17  \w     19.00 103.00   1.00    1.78    --   35.49  57.00 -30.00   84
 18  \w    -34.00  55.00   1.00    1.78    --   35.49 -37.00  90.00   89
 19  \w    -34.00  55.00   1.00    1.78    --   35.49 -37.00-120.00   89
 20  \w     19.00 103.00   1.00    1.78    --   35.49  57.00  30.00   84
 21  \w     89.00 174.00   1.00    7.15    --  107.32  61.00-120.00   85
 22  \w     69.00 175.00   1.00    7.15    --  107.32  15.00-180.00  106
 23  \w     90.00 176.00   1.00    7.15    --  107.32  45.00  60.00   86
;
_diffrn_measurement_device 'four-circle diffractometer'
_diffrn_measurement_device_type 'Xcalibur, Eos, Gemini'
_diffrn_measurement_method '\w scans'
_diffrn_orient_matrix_type 'CrysAlisPro convention (1999,Acta A55,543-557)'
_diffrn_orient_matrix_UB_11 0.0347857000
_diffrn_orient_matrix_UB_12 0.1162362000
_diffrn_orient_matrix_UB_13 -0.0246265000
_diffrn_orient_matrix_UB_21 0.0412329000
_diffrn_orient_matrix_UB_22 -0.1054785000
_diffrn_orient_matrix_UB_23 0.0188624000
_diffrn_orient_matrix_UB_31 -0.0059208000
_diffrn_orient_matrix_UB_32 -0.0520370000
_diffrn_orient_matrix_UB_33 -0.0932287000
_diffrn_radiation_monochromator graphite
_diffrn_radiation_probe x-ray
_diffrn_radiation_type CuK\a
_diffrn_radiation_wavelength 1.54184
_diffrn_reflns_av_R_equivalents 0.0293
_diffrn_reflns_av_unetI/netI 0.0209
_diffrn_reflns_Laue_measured_fraction_full 0.999
_diffrn_reflns_Laue_measured_fraction_max 0.987
_diffrn_reflns_limit_h_max 35
_diffrn_reflns_limit_h_min -34
_diffrn_reflns_limit_k_max 11
_diffrn_reflns_limit_k_min -11
_diffrn_reflns_limit_l_max 14
_diffrn_reflns_limit_l_min -19
_diffrn_reflns_number 31727
_diffrn_reflns_point_group_measured_fraction_full 0.999
_diffrn_reflns_point_group_measured_fraction_max 0.987
_diffrn_reflns_theta_full 67.684
_diffrn_reflns_theta_max 71.782
_diffrn_reflns_theta_min 4.673
_diffrn_source 'fine-focus sealed X-ray tube'
_diffrn_source_type 'Enhance (Cu) X-ray Source'
_exptl_absorpt_coefficient_mu 0.544
_exptl_absorpt_correction_T_max 1.00000
_exptl_absorpt_correction_T_min 0.76825
_exptl_absorpt_correction_type multi-scan
_exptl_absorpt_process_details
;
CrysAlisPro 1.171.40.84a (Rigaku Oxford Diffraction, 2020)
Empirical absorption correction using spherical harmonics,
implemented in SCALE3 ABSPACK scaling algorithm.
;
_exptl_crystal_colour 'clear greenish green'
_exptl_crystal_colour_lustre clear
_exptl_crystal_colour_modifier greenish
_exptl_crystal_colour_primary green
_exptl_crystal_density_diffrn 1.211
_exptl_crystal_description cube
_exptl_crystal_F_000 1600
_exptl_crystal_size_max 0.4
_exptl_crystal_size_mid 0.37
_exptl_crystal_size_min 0.35
_refine_diff_density_max 0.277
_refine_diff_density_min -0.282
_refine_diff_density_rms 0.056
_refine_ls_extinction_method none
_refine_ls_goodness_of_fit_ref 1.026
_refine_ls_hydrogen_treatment constr
_refine_ls_matrix_type full
_refine_ls_number_parameters 538
_refine_ls_number_reflns 8050
_refine_ls_number_restraints 0
_refine_ls_restrained_S_all 1.026
_refine_ls_R_factor_all 0.0643
_refine_ls_R_factor_gt 0.0584
_refine_ls_shift/su_max 0.000
_refine_ls_shift/su_mean 0.000
_refine_ls_structure_factor_coef Fsqd
_refine_ls_weighting_details 'w=1/[\s^2^(Fo^2^)+(0.1095P)^2^+0.7317P] where P=(Fo^2^+2Fc^2^)/3'
_refine_ls_weighting_scheme calc
_refine_ls_wR_factor_gt 0.1575
_refine_ls_wR_factor_ref 0.1656
_reflns_Friedel_coverage 0.000
_reflns_number_gt 6981
_reflns_number_total 8050
_reflns_threshold_expression 'I > 2\s(I)'
_cod_data_source_file d5sc05501f2.cif
_cod_data_source_block 20241125_ldl_sfx1
_cod_depositor_comments 'Adding full bibliography for 1575588.cif.'
_cod_database_code 1575588
_shelx_shelxl_version_number 2016/6
_chemical_oxdiff_formula CHBNO
_shelx_space_group_comment
;
The symmetry employed for this shelxl refinement is uniquely defined
by the following loop, which should always be used as a source of
symmetry information in preference to the above space-group names.
They are only intended as comments.
;
_shelx_estimated_absorpt_t_max 0.832
_shelx_estimated_absorpt_t_min 0.812
_reflns_odcompleteness_completeness 99.87
_reflns_odcompleteness_iscentric 1
_reflns_odcompleteness_theta 66.97
_olex2_refinement_description
;
1. Fixed Uiso
 At 1.2 times of:
  All C(H) groups
 At 1.5 times of:
  All C(H,H,H) groups
2.a Aromatic/amide H refined with riding coordinates:
 C6(H6), C7(H7), C9(H9), C16(H16), C17(H17), C20(H20), C22(H22), C25(H25),
 C28(H28), C30(H30), C34(H34), C36(H36), C37(H37), C39(H39), C40(H40), C41(H41),
  C43(H43), C44(H44), C46(H46), C47(H47), C49(H49), C51(H51), C52(H52),
 C53(H53), C56(H56)
2.b Idealised Me refined as rotating group:
 C38(H38A,H38B,H38C), C54(H54A,H54B,H54C), C55(H55A,H55B,H55C), C57(H57A,H57B,
 H57C), C58(H58A,H58B,H58C), C59(H59A,H59B,H59C)
;
_olex2_submission_special_instructions 'No special instructions were received'
_oxdiff_exptl_absorpt_empirical_details
;
Empirical correction (ABSPACK) includes:
- Absorption correction using spherical harmonics
- Frame scaling
- Detector area scaling
;
_oxdiff_exptl_absorpt_empirical_full_max 1.354
_oxdiff_exptl_absorpt_empirical_full_min 0.720

loop_
_space_group_symop_operation_xyz
'x, y, z'
'-x, y+1/2, -z+1/2'
'-x, -y, -z'
'x, -y-1/2, z-1/2'

loop_
_atom_site_label
_atom_site_type_symbol
_atom_site_fract_x
_atom_site_fract_y
_atom_site_fract_z
_atom_site_U_iso_or_equiv
_atom_site_adp_type
_atom_site_occupancy
_atom_site_site_symmetry_order
_atom_site_calc_flag
_atom_site_refinement_flags_posn
_atom_site_refinement_flags_adp
_atom_site_refinement_flags_occupancy
_atom_site_disorder_assembly
_atom_site_disorder_group
O1 O 0.15358(3) 0.59773(11) 0.27865(7) 0.0429(3) Uani 1 1 d . . . . .
C2 C 0.08669(5) 0.44304(15) 0.23729(9) 0.0368(3) Uani 1 1 d . . . . .
C3 C 0.10763(5) 0.55561(15) 0.28400(9) 0.0370(3) Uani 1 1 d . . . . .
C4 C 0.11304(5) 0.35656(15) 0.17511(9) 0.0360(3) Uani 1 1 d . . . . .
C5 C 0.18262(5) 0.50867(15) 0.23557(9) 0.0355(3) Uani 1 1 d . . . . .
C6 C 0.08244(6) 0.63595(16) 0.33907(10) 0.0444(3) Uani 1 1 d . . . . .
H6 H 0.097254 0.709411 0.371225 0.053 Uiso 1 1 calc R . . . .
C7 C 0.23015(5) 0.53660(15) 0.24680(9) 0.0372(3) Uani 1 1 d . . . . .
H7 H 0.240458 0.616044 0.279027 0.045 Uiso 1 1 calc R . . . .
C8 C 0.16535(5) 0.39464(15) 0.18537(9) 0.0364(3) Uani 1 1 d . . . . .
C9 C 0.03921(5) 0.41586(18) 0.24549(10) 0.0445(3) Uani 1 1 d . . . . .
H9 H 0.024437 0.340973 0.214538 0.053 Uiso 1 1 calc R . . . .
C10 C 0.24587(5) 0.33417(16) 0.15950(9) 0.0385(3) Uani 1 1 d . . . . .
N1 N 0.41728(4) 0.50352(15) 0.21386(9) 0.0463(3) Uani 1 1 d . . . . .
N2 N 0.27561(4) 0.23878(14) 0.12123(8) 0.0427(3) Uani 1 1 d . . . . .
C13 C 0.39491(5) 0.39066(16) 0.16779(10) 0.0420(3) Uani 1 1 d . . . . .
C14 C 0.34575(5) 0.37371(16) 0.16957(10) 0.0401(3) Uani 1 1 d . . . . .
C15 C 0.32410(5) 0.25805(17) 0.12210(10) 0.0417(3) Uani 1 1 d . . . . .
C16 C 0.19735(5) 0.31075(17) 0.14713(9) 0.0413(3) Uani 1 1 d . . . . .
H16 H 0.186202 0.235878 0.111827 0.050 Uiso 1 1 calc R . . . .
C17 C 0.35097(6) 0.16155(18) 0.07888(11) 0.0494(4) Uani 1 1 d . . . . .
H17 H 0.336431 0.084650 0.049481 0.059 Uiso 1 1 calc R . . . .
C18 C 0.10949(5) 0.19301(16) 0.18440(9) 0.0369(3) Uani 1 1 d . . . . .
C19 C 0.39597(5) 0.58276(17) 0.27580(10) 0.0431(3) Uani 1 1 d . . . . .
C20 C 0.33114(6) 0.63845(19) 0.35766(11) 0.0495(4) Uani 1 1 d . . . . .
H20 H 0.299976 0.623895 0.368680 0.059 Uiso 1 1 calc R . . . .
C21 C 0.09129(5) 0.37660(16) 0.08335(9) 0.0375(3) Uani 1 1 d . . . . .
C22 C 0.01351(5) 0.49682(19) 0.29819(11) 0.0475(4) Uani 1 1 d . . . . .
H22 H -0.018312 0.478024 0.301705 0.057 Uiso 1 1 calc R . . . .
C23 C 0.39922(6) 0.18016(19) 0.07971(11) 0.0489(4) Uani 1 1 d . . . . .
C24 C 0.26377(5) 0.44975(15) 0.21146(9) 0.0374(3) Uani 1 1 d . . . . .
C25 C 0.08025(6) 0.50237(18) 0.03993(11) 0.0493(4) Uani 1 1 d . . . . .
H25 H 0.087127 0.590809 0.065477 0.059 Uiso 1 1 calc R . . . .
C26 C 0.25566(5) 0.10531(16) 0.08787(10) 0.0416(3) Uani 1 1 d . . . . .
C27 C 0.08089(5) 0.24431(17) 0.04519(9) 0.0413(3) Uani 1 1 d . . . . .
C28 C 0.03564(6) 0.60662(17) 0.34590(10) 0.0461(4) Uani 1 1 d . . . . .
H28 H 0.018797 0.660502 0.382571 0.055 Uiso 1 1 calc R . . . .
C29 C 0.34774(5) 0.56606(17) 0.28775(10) 0.0422(3) Uani 1 1 d . . . . .
C30 C 0.42123(5) 0.29578(19) 0.12209(11) 0.0484(4) Uani 1 1 d . . . . .
H30 H 0.453406 0.310182 0.120132 0.058 Uiso 1 1 calc R . . . .
B1 B 0.31794(6) 0.46824(18) 0.22482(11) 0.0393(3) Uani 1 1 d . . . . .
C32 C 0.46468(5) 0.53795(18) 0.19622(11) 0.0454(4) Uani 1 1 d . . . . .
C33 C 0.23738(6) 0.09734(18) 0.00322(10) 0.0471(4) Uani 1 1 d . . . . .
C34 C 0.05998(7) 0.2376(2) -0.03794(11) 0.0585(4) Uani 1 1 d . . . . .
H34 H 0.053555 0.149420 -0.064140 0.070 Uiso 1 1 calc R . . . .
C35 C 0.09413(5) 0.12987(16) 0.10700(10) 0.0406(3) Uani 1 1 d . . . . .
C36 C 0.05871(7) 0.4948(2) -0.04256(12) 0.0597(5) Uani 1 1 d . . . . .
H36 H 0.050787 0.578843 -0.072282 0.072 Uiso 1 1 calc R . . . .
C37 C 0.12531(6) 0.11003(18) 0.25380(11) 0.0474(4) Uani 1 1 d . . . . .
H37 H 0.135186 0.152396 0.305837 0.057 Uiso 1 1 calc R . . . .
C38 C 0.42785(7) 0.0705(2) 0.03598(14) 0.0633(5) Uani 1 1 d . . . . .
H38A H 0.424228 -0.021977 0.061536 0.095 Uiso 1 1 calc GR . . . .
H38B H 0.460468 0.097609 0.042101 0.095 Uiso 1 1 calc GR . . . .
H38C H 0.417030 0.066091 -0.023481 0.095 Uiso 1 1 calc GR . . . .
C39 C 0.40473(6) 0.7508(2) 0.39250(12) 0.0564(4) Uani 1 1 d . . . . .
H39 H 0.423508 0.815248 0.425349 0.068 Uiso 1 1 calc R . . . .
C40 C 0.09525(7) -0.01862(19) 0.09782(12) 0.0543(4) Uani 1 1 d . . . . .
H40 H 0.085119 -0.061659 0.046117 0.065 Uiso 1 1 calc R . . . .
C41 C 0.23546(7) -0.1386(2) 0.11014(13) 0.0587(4) Uani 1 1 d . . . . .
H41 H 0.235155 -0.218066 0.145854 0.070 Uiso 1 1 calc R . . . .
C42 C 0.55591(6) 0.6065(2) 0.15884(13) 0.0576(5) Uani 1 1 d . . . . .
C43 C 0.21762(6) -0.0327(2) -0.02532(11) 0.0537(4) Uani 1 1 d . . . . .
H43 H 0.204516 -0.039534 -0.081427 0.064 Uiso 1 1 calc R . . . .
C44 C 0.04893(8) 0.3637(2) -0.08085(11) 0.0645(5) Uani 1 1 d . . . . .
H44 H 0.034708 0.360453 -0.136325 0.077 Uiso 1 1 calc R . . . .
C45 C 0.21680(6) -0.1514(2) 0.02645(12) 0.0547(4) Uani 1 1 d . . . . .
C46 C 0.47187(6) 0.6207(2) 0.12633(12) 0.0583(5) Uani 1 1 d . . . . .
H46 H 0.446230 0.655034 0.091548 0.070 Uiso 1 1 calc R . . . .
C47 C 0.42348(6) 0.67937(19) 0.32752(11) 0.0514(4) Uani 1 1 d . . . . .
H47 H 0.454748 0.694917 0.317473 0.062 Uiso 1 1 calc R . . . .
C48 C 0.35824(6) 0.7297(2) 0.41087(11) 0.0545(4) Uani 1 1 d . . . . .
C49 C 0.54808(6) 0.5238(2) 0.22861(13) 0.0599(5) Uani 1 1 d . . . . .
H49 H 0.573730 0.491311 0.264054 0.072 Uiso 1 1 calc R . . . .
C50 C 0.25461(6) -0.01112(19) 0.14250(11) 0.0508(4) Uani 1 1 d . . . . .
C51 C 0.50298(6) 0.4876(2) 0.24752(12) 0.0539(4) Uani 1 1 d . . . . .
H51 H 0.498554 0.429862 0.294349 0.065 Uiso 1 1 calc R . . . .
C52 C 0.11170(7) -0.10039(19) 0.16702(14) 0.0616(5) Uani 1 1 d . . . . .
H52 H 0.113087 -0.199664 0.161571 0.074 Uiso 1 1 calc R . . . .
C53 C 0.12614(7) -0.0376(2) 0.24418(13) 0.0577(4) Uani 1 1 d . . . . .
H53 H 0.136567 -0.095144 0.290342 0.069 Uiso 1 1 calc R . . . .
C54 C 0.27328(11) -0.0004(3) 0.23492(15) 0.0874(8) Uani 1 1 d . . . . .
H54A H 0.295858 -0.075371 0.248143 0.131 Uiso 1 1 calc GR . . . .
H54B H 0.247733 -0.010138 0.270338 0.131 Uiso 1 1 calc GR . . . .
H54C H 0.288154 0.091232 0.245122 0.131 Uiso 1 1 calc GR . . . .
C55 C 0.33866(8) 0.8037(3) 0.48535(15) 0.0832(7) Uani 1 1 d . . . . .
H55A H 0.343761 0.905302 0.481521 0.125 Uiso 1 1 calc GR . . . .
H55B H 0.354269 0.768109 0.537674 0.125 Uiso 1 1 calc GR . . . .
H55C H 0.305490 0.784909 0.484214 0.125 Uiso 1 1 calc GR . . . .
C56 C 0.51719(7) 0.6530(3) 0.10760(14) 0.0663(5) Uani 1 1 d . . . . .
H56 H 0.521622 0.707320 0.059391 0.080 Uiso 1 1 calc R . . . .
C57 C 0.60527(7) 0.6445(3) 0.13928(18) 0.0851(7) Uani 1 1 d . . . . .
H57A H 0.613171 0.738364 0.161276 0.128 Uiso 1 1 calc GR . . . .
H57B H 0.607038 0.643781 0.078670 0.128 Uiso 1 1 calc GR . . . .
H57C H 0.627016 0.575495 0.165466 0.128 Uiso 1 1 calc GR . . . .
C58 C 0.23860(10) 0.2237(3) -0.05547(14) 0.0784(6) Uani 1 1 d . . . . .
H58A H 0.218425 0.297908 -0.037143 0.118 Uiso 1 1 calc GR . . . .
H58B H 0.227881 0.194801 -0.112455 0.118 Uiso 1 1 calc GR . . . .
H58C H 0.270261 0.259201 -0.054412 0.118 Uiso 1 1 calc GR . . . .
C59 C 0.19611(10) -0.2925(3) -0.00662(18) 0.0867(7) Uani 1 1 d . . . . .
H59A H 0.208195 -0.369196 0.029712 0.130 Uiso 1 1 calc GR . . . .
H59B H 0.204593 -0.308520 -0.063527 0.130 Uiso 1 1 calc GR . . . .
H59C H 0.162422 -0.289201 -0.007028 0.130 Uiso 1 1 calc GR . . . .

loop_
_atom_site_aniso_label
_atom_site_aniso_U_11
_atom_site_aniso_U_22
_atom_site_aniso_U_33
_atom_site_aniso_U_23
_atom_site_aniso_U_13
_atom_site_aniso_U_12
O1 0.0376(5) 0.0370(5) 0.0544(6) -0.0090(5) 0.0055(4) -0.0024(4)
C2 0.0375(7) 0.0385(7) 0.0337(7) 0.0034(6) -0.0002(5) 0.0013(5)
C3 0.0373(7) 0.0341(7) 0.0394(7) 0.0042(6) 0.0019(5) 0.0018(5)
C4 0.0356(7) 0.0368(7) 0.0350(7) 0.0002(5) 0.0006(5) -0.0034(5)
C5 0.0382(7) 0.0339(7) 0.0343(7) 0.0004(5) 0.0028(5) -0.0006(5)
C6 0.0490(8) 0.0370(7) 0.0472(8) -0.0018(6) 0.0046(6) 0.0037(6)
C7 0.0398(7) 0.0335(7) 0.0380(7) -0.0010(6) 0.0011(5) -0.0053(5)
C8 0.0366(7) 0.0382(7) 0.0338(7) -0.0001(6) 0.0002(5) -0.0040(5)
C9 0.0377(7) 0.0504(8) 0.0449(8) -0.0019(7) 0.0009(6) -0.0017(6)
C10 0.0372(7) 0.0413(7) 0.0371(7) -0.0028(6) 0.0032(5) -0.0037(6)
N1 0.0365(6) 0.0490(7) 0.0540(8) -0.0062(6) 0.0070(5) -0.0099(5)
N2 0.0367(6) 0.0428(7) 0.0491(7) -0.0115(6) 0.0059(5) -0.0067(5)
C13 0.0398(7) 0.0416(8) 0.0448(8) 0.0001(6) 0.0050(6) -0.0055(6)
C14 0.0377(7) 0.0403(7) 0.0423(8) -0.0005(6) 0.0033(6) -0.0053(6)
C15 0.0388(7) 0.0423(8) 0.0443(8) -0.0035(6) 0.0054(6) -0.0050(6)
C16 0.0384(7) 0.0448(8) 0.0406(7) -0.0100(6) 0.0024(6) -0.0063(6)
C17 0.0467(8) 0.0445(8) 0.0577(9) -0.0113(7) 0.0092(7) -0.0059(7)
C18 0.0323(6) 0.0379(7) 0.0410(7) 0.0019(6) 0.0061(5) -0.0016(5)
C19 0.0422(7) 0.0434(8) 0.0435(8) 0.0002(6) 0.0029(6) -0.0080(6)
C20 0.0410(8) 0.0574(10) 0.0500(9) -0.0089(7) 0.0036(6) -0.0089(7)
C21 0.0342(6) 0.0423(8) 0.0359(7) 0.0009(6) 0.0033(5) -0.0039(5)
C22 0.0363(7) 0.0571(9) 0.0492(9) 0.0036(7) 0.0046(6) 0.0042(6)
C23 0.0458(8) 0.0477(9) 0.0544(9) -0.0040(7) 0.0106(7) -0.0008(7)
C24 0.0378(7) 0.0369(7) 0.0374(7) -0.0002(6) 0.0023(5) -0.0044(5)
C25 0.0554(9) 0.0440(8) 0.0477(9) 0.0070(7) 0.0002(7) -0.0050(7)
C26 0.0360(7) 0.0434(8) 0.0459(8) -0.0100(6) 0.0056(6) -0.0064(6)
C27 0.0414(7) 0.0452(8) 0.0374(7) -0.0034(6) 0.0042(6) -0.0032(6)
C28 0.0467(8) 0.0452(8) 0.0471(8) 0.0036(7) 0.0086(6) 0.0121(6)
C29 0.0389(7) 0.0431(8) 0.0442(8) -0.0020(6) 0.0014(6) -0.0063(6)
C30 0.0368(7) 0.0513(9) 0.0581(9) -0.0032(7) 0.0096(6) -0.0043(6)
B1 0.0389(8) 0.0383(8) 0.0406(8) 0.0008(7) 0.0035(6) -0.0059(6)
C32 0.0364(7) 0.0489(8) 0.0512(9) -0.0049(7) 0.0046(6) -0.0079(6)
C33 0.0486(8) 0.0502(9) 0.0429(8) -0.0073(7) 0.0062(6) -0.0026(7)
C34 0.0736(12) 0.0599(11) 0.0404(8) -0.0085(8) -0.0046(8) -0.0068(9)
C35 0.0392(7) 0.0403(8) 0.0429(8) -0.0025(6) 0.0074(6) -0.0034(6)
C36 0.0679(11) 0.0627(11) 0.0473(9) 0.0177(8) -0.0011(8) 0.0017(9)
C37 0.0458(8) 0.0509(9) 0.0451(8) 0.0083(7) 0.0016(6) -0.0013(7)
C38 0.0526(10) 0.0590(11) 0.0808(13) -0.0157(10) 0.0198(9) -0.0015(8)
C39 0.0524(9) 0.0595(10) 0.0563(10) -0.0125(8) -0.0009(7) -0.0176(8)
C40 0.0632(10) 0.0433(9) 0.0570(10) -0.0086(7) 0.0095(8) -0.0049(7)
C41 0.0622(10) 0.0485(9) 0.0652(11) 0.0041(8) 0.0045(8) -0.0106(8)
C42 0.0428(8) 0.0663(11) 0.0645(11) -0.0126(9) 0.0087(7) -0.0118(8)
C43 0.0538(9) 0.0616(10) 0.0455(9) -0.0165(8) 0.0020(7) -0.0074(8)
C44 0.0775(13) 0.0779(13) 0.0356(8) 0.0041(8) -0.0090(8) -0.0007(10)
C45 0.0472(8) 0.0520(9) 0.0653(11) -0.0150(8) 0.0081(7) -0.0103(7)
C46 0.0415(8) 0.0743(12) 0.0581(10) 0.0103(9) -0.0016(7) -0.0084(8)
C47 0.0422(8) 0.0536(9) 0.0583(10) -0.0063(8) 0.0043(7) -0.0141(7)
C48 0.0499(9) 0.0625(10) 0.0507(9) -0.0134(8) 0.0029(7) -0.0102(8)
C49 0.0396(8) 0.0710(12) 0.0673(11) -0.0094(9) -0.0054(7) 0.0037(8)
C50 0.0501(9) 0.0523(9) 0.0490(9) -0.0010(7) -0.0003(7) -0.0072(7)
C51 0.0469(8) 0.0584(10) 0.0561(10) 0.0038(8) 0.0031(7) 0.0008(7)
C52 0.0703(11) 0.0374(8) 0.0784(13) 0.0048(8) 0.0145(10) 0.0017(8)
C53 0.0582(10) 0.0489(9) 0.0662(11) 0.0186(8) 0.0072(8) 0.0037(7)
C54 0.115(2) 0.0826(16) 0.0595(13) 0.0128(12) -0.0234(13) -0.0244(14)
C55 0.0658(12) 0.1109(19) 0.0746(14) -0.0452(14) 0.0153(10) -0.0269(12)
C56 0.0525(10) 0.0829(14) 0.0642(11) 0.0126(10) 0.0097(8) -0.0165(9)
C57 0.0466(10) 0.1084(19) 0.1020(18) -0.0152(15) 0.0160(11) -0.0205(11)
C58 0.1124(19) 0.0679(13) 0.0532(11) 0.0036(10) -0.0016(11) -0.0100(12)
C59 0.0898(16) 0.0657(13) 0.1039(19) -0.0240(13) 0.0042(14) -0.0277(12)

loop_
_atom_type_symbol
_atom_type_description
_atom_type_scat_dispersion_real
_atom_type_scat_dispersion_imag
_atom_type_scat_source
C C 0.0181 0.0091 'International Tables Vol C Tables 4.2.6.8 and 6.1.1.4'
H H 0.0000 0.0000 'International Tables Vol C Tables 4.2.6.8 and 6.1.1.4'
B B 0.0090 0.0039 'International Tables Vol C Tables 4.2.6.8 and 6.1.1.4'
N N 0.0311 0.0180 'International Tables Vol C Tables 4.2.6.8 and 6.1.1.4'
O O 0.0492 0.0322 'International Tables Vol C Tables 4.2.6.8 and 6.1.1.4'

loop_
_geom_angle_atom_site_label_1
_geom_angle_atom_site_label_2
_geom_angle_atom_site_label_3
_geom_angle
_geom_angle_site_symmetry_1
_geom_angle_site_symmetry_3
_geom_angle_publ_flag
C3 O1 C5 118.06(11) . . ?
C3 C2 C4 122.00(12) . . ?
C3 C2 C9 117.67(13) . . ?
C9 C2 C4 120.23(13) . . ?
O1 C3 C2 123.40(13) . . ?
O1 C3 C6 115.52(13) . . ?
C2 C3 C6 121.07(13) . . ?
C2 C4 C8 110.05(11) . . ?
C2 C4 C18 115.16(11) . . ?
C2 C4 C21 111.20(11) . . ?
C8 C4 C18 107.00(11) . . ?
C8 C4 C21 112.40(11) . . ?
C21 C4 C18 100.74(11) . . ?
C7 C5 O1 116.52(12) . . ?
C7 C5 C8 120.89(13) . . ?
C8 C5 O1 122.57(12) . . ?
C28 C6 C3 119.95(15) . . ?
C5 C7 C24 122.57(13) . . ?
C5 C8 C4 122.11(13) . . ?
C16 C8 C4 119.95(12) . . ?
C16 C8 C5 117.88(13) . . ?
C22 C9 C2 121.89(15) . . ?
N2 C10 C24 121.94(12) . . ?
C16 C10 N2 118.07(13) . . ?
C16 C10 C24 119.97(13) . . ?
C13 N1 C19 123.38(12) . . ?
C13 N1 C32 117.38(13) . . ?
C19 N1 C32 119.23(12) . . ?
C10 N2 C26 117.92(11) . . ?
C15 N2 C10 123.50(12) . . ?
C15 N2 C26 118.18(12) . . ?
N1 C13 C14 118.75(14) . . ?
N1 C13 C30 120.07(13) . . ?
C30 C13 C14 121.17(14) . . ?
C13 C14 C15 117.35(14) . . ?
C13 C14 B1 121.21(13) . . ?
C15 C14 B1 121.30(13) . . ?
N2 C15 C14 119.15(13) . . ?
N2 C15 C17 119.92(13) . . ?
C17 C15 C14 120.90(14) . . ?
C8 C16 C10 122.38(13) . . ?
C23 C17 C15 120.11(15) . . ?
C35 C18 C4 110.81(12) . . ?
C37 C18 C4 127.70(14) . . ?
C37 C18 C35 120.83(14) . . ?
N1 C19 C29 121.39(13) . . ?
N1 C19 C47 119.06(14) . . ?
C47 C19 C29 119.54(15) . . ?
C48 C20 C29 124.11(15) . . ?
C25 C21 C4 128.79(14) . . ?
C25 C21 C27 120.55(14) . . ?
C27 C21 C4 110.61(13) . . ?
C9 C22 C28 119.26(14) . . ?
C17 C23 C30 120.53(15) . . ?
C17 C23 C38 119.13(15) . . ?
C30 C23 C38 120.32(15) . . ?
C7 C24 C10 116.23(13) . . ?
C7 C24 B1 126.03(13) . . ?
C10 C24 B1 117.73(13) . . ?
C21 C25 C36 118.87(16) . . ?
C33 C26 N2 119.74(14) . . ?
C50 C26 N2 118.49(14) . . ?
C50 C26 C33 121.76(14) . . ?
C21 C27 C35 108.92(13) . . ?
C34 C27 C21 120.22(15) . . ?
C34 C27 C35 130.83(15) . . ?
C6 C28 C22 120.12(14) . . ?
C19 C29 B1 117.78(14) . . ?
C20 C29 C19 116.73(13) . . ?
C20 C29 B1 125.48(13) . . ?
C23 C30 C13 119.85(14) . . ?
C14 B1 C24 115.12(13) . . ?
C14 B1 C29 115.25(13) . . ?
C29 B1 C24 129.61(14) . . ?
C46 C32 N1 119.27(15) . . ?
C46 C32 C51 119.53(15) . . ?
C51 C32 N1 121.20(15) . . ?
C26 C33 C43 117.53(16) . . ?
C26 C33 C58 121.48(16) . . ?
C43 C33 C58 120.99(16) . . ?
C44 C34 C27 118.90(17) . . ?
C18 C35 C27 108.42(13) . . ?
C18 C35 C40 120.26(15) . . ?
C40 C35 C27 131.24(15) . . ?
C44 C36 C25 120.65(17) . . ?
C18 C37 C53 118.51(16) . . ?
C47 C39 C48 121.84(15) . . ?
C52 C40 C35 118.50(17) . . ?
C45 C41 C50 122.02(17) . . ?
C49 C42 C56 117.73(16) . . ?
C49 C42 C57 120.97(19) . . ?
C56 C42 C57 121.3(2) . . ?
C45 C43 C33 122.38(16) . . ?
C34 C44 C36 120.80(16) . . ?
C41 C45 C59 120.52(19) . . ?
C43 C45 C41 118.10(16) . . ?
C43 C45 C59 121.38(18) . . ?
C32 C46 C56 120.08(17) . . ?
C39 C47 C19 120.65(15) . . ?
C20 C48 C39 116.84(16) . . ?
C20 C48 C55 121.83(16) . . ?
C39 C48 C55 121.32(16) . . ?
C42 C49 C51 121.79(17) . . ?
C26 C50 C54 121.43(17) . . ?
C41 C50 C26 118.19(16) . . ?
C41 C50 C54 120.38(18) . . ?
C32 C51 C49 119.43(17) . . ?
C40 C52 C53 121.12(17) . . ?
C52 C53 C37 120.76(17) . . ?
C42 C56 C46 121.41(19) . . ?

loop_
_geom_bond_atom_site_label_1
_geom_bond_atom_site_label_2
_geom_bond_distance
_geom_bond_site_symmetry_2
_geom_bond_publ_flag
O1 C3 1.3770(17) . ?
O1 C5 1.3901(17) . ?
C2 C3 1.385(2) . ?
C2 C4 1.517(2) . ?
C2 C9 1.394(2) . ?
C3 C6 1.392(2) . ?
C4 C8 1.5271(18) . ?
C4 C18 1.535(2) . ?
C4 C21 1.5318(19) . ?
C5 C7 1.3754(19) . ?
C5 C8 1.3878(19) . ?
C6 C28 1.375(2) . ?
C7 C24 1.406(2) . ?
C8 C16 1.379(2) . ?
C9 C22 1.379(2) . ?
C10 N2 1.4006(19) . ?
C10 C16 1.3965(19) . ?
C10 C24 1.419(2) . ?
N1 C13 1.399(2) . ?
N1 C19 1.403(2) . ?
N1 C32 1.4393(18) . ?
N2 C15 1.3925(18) . ?
N2 C26 1.4464(18) . ?
C13 C14 1.413(2) . ?
C13 C30 1.399(2) . ?
C14 C15 1.421(2) . ?
C14 B1 1.511(2) . ?
C15 C17 1.396(2) . ?
C17 C23 1.385(2) . ?
C18 C35 1.388(2) . ?
C18 C37 1.381(2) . ?
C19 C29 1.412(2) . ?
C19 C47 1.405(2) . ?
C20 C29 1.408(2) . ?
C20 C48 1.380(2) . ?
C21 C25 1.379(2) . ?
C21 C27 1.391(2) . ?
C22 C28 1.387(2) . ?
C23 C30 1.387(2) . ?
C23 C38 1.511(2) . ?
C24 B1 1.549(2) . ?
C25 C36 1.388(3) . ?
C26 C33 1.389(2) . ?
C26 C50 1.386(2) . ?
C27 C34 1.390(2) . ?
C27 C35 1.470(2) . ?
C29 B1 1.544(2) . ?
C32 C46 1.374(3) . ?
C32 C51 1.381(2) . ?
C33 C43 1.394(2) . ?
C33 C58 1.498(3) . ?
C34 C44 1.378(3) . ?
C35 C40 1.391(2) . ?
C36 C44 1.379(3) . ?
C37 C53 1.385(3) . ?
C39 C47 1.368(3) . ?
C39 C48 1.395(2) . ?
C40 C52 1.377(3) . ?
C41 C45 1.381(3) . ?
C41 C50 1.385(2) . ?
C42 C49 1.376(3) . ?
C42 C56 1.378(3) . ?
C42 C57 1.509(2) . ?
C43 C45 1.374(3) . ?
C45 C59 1.514(3) . ?
C46 C56 1.383(2) . ?
C48 C55 1.509(3) . ?
C49 C51 1.386(2) . ?
C50 C54 1.507(3) . ?
C52 C53 1.378(3) . ?
